data_7218515
loop_
_publ_author_name
'Sousa, Carlos Alberto'
'Maestro, Miguel \'Angel'
'Garcia-Mera, Xerardo'
'Rodriguez-Borges, Jos\'e Enrique'

_publ_section_title
;
 Endo-benzonorbornen-2-ol as an efficient non-natural chiral auxiliary in
 the asymmetric aza-Diels--Alder reactions between cyclopentadiene and
 (1-phenylethyl)iminoacetates
;
_journal_name_full 'RSC Adv.'
_journal_paper_doi 10.1039/C4RA11143E
_journal_year 2014
_chemical_absolute_configuration ad
_chemical_formula_moiety 'C26 H27 N O2'
_chemical_formula_sum 'C26 H27 N O2'
_chemical_formula_weight 385.49
_chemical_name_systematic
; 
 ? 
;
_space_group_IT_number 19
_symmetry_cell_setting orthorhombic
_symmetry_space_group_name_Hall 'P 2ac 2ab'
_symmetry_space_group_name_H-M 'P 21 21 21'
_atom_sites_solution_hydrogens geom
_atom_sites_solution_primary direct
_atom_sites_solution_secondary difmap
_audit_creation_method SHELXL-97
_cell_angle_alpha 90.00
_cell_angle_beta 90.00
_cell_angle_gamma 90.00
_cell_formula_units_Z 4
_cell_length_a 5.8560(4)
_cell_length_b 15.3344(11)
_cell_length_c 22.6230(16)
_cell_measurement_temperature 102(2)
_cell_volume 2031.5(2)
_computing_cell_refinement 'SAINT V7.68A (Bruker, 2009) in Apex2 suite'
_computing_data_collection 'Apex2, Bruker Instr. Service v2010, 1-2'
_computing_data_reduction 'SAINT and XPREP Version 2008/2 (Bruker)'
_computing_structure_refinement 'XL Version 2008/4'
_computing_structure_solution 'XS Version 2008/1'
_diffrn_ambient_temperature 102(2)
_diffrn_measured_fraction_theta_full 0.988
_diffrn_measured_fraction_theta_max 0.988
_diffrn_measurement_device_type 'CCD area detector'
_diffrn_measurement_method 'phi and omega scans'
_diffrn_radiation_monochromator graphite
_diffrn_radiation_source 'fine-focus sealed tube'
_diffrn_radiation_type MoK\a
_diffrn_radiation_wavelength 0.71073
_diffrn_reflns_av_R_equivalents 0.0891
_diffrn_reflns_av_sigmaI/netI 0.0558
_diffrn_reflns_limit_h_max 7
_diffrn_reflns_limit_h_min -7
_diffrn_reflns_limit_k_max 18
_diffrn_reflns_limit_k_min -19
_diffrn_reflns_limit_l_max 27
_diffrn_reflns_limit_l_min -28
_diffrn_reflns_number 79365
_diffrn_reflns_theta_full 26.40
_diffrn_reflns_theta_max 26.40
_diffrn_reflns_theta_min 1.60
_exptl_absorpt_coefficient_mu 0.079
_exptl_absorpt_correction_T_max 0.9976
_exptl_absorpt_correction_T_min 0.9616
_exptl_absorpt_correction_type multi-scan
_exptl_absorpt_process_details
;
 Siemens SADABS program multi-scan Version 2008/1
 Blessing, Acta Cryst. (1995) A51 33-38 
;
_exptl_crystal_colour colourles
_exptl_crystal_density_diffrn 1.260
_exptl_crystal_density_method 'not measured'
_exptl_crystal_description plate
_exptl_crystal_F_000 824
_exptl_crystal_size_max 0.50
_exptl_crystal_size_mid 0.07
_exptl_crystal_size_min 0.03
_refine_diff_density_max 0.232
_refine_diff_density_min -0.233
_refine_diff_density_rms 0.056
_refine_ls_abs_structure_details 'Flack H D (1983), Acta Cryst. A39, 876-881'
_refine_ls_abs_structure_Flack -0.3(14)
_refine_ls_extinction_coef 0.0157(17)
_refine_ls_extinction_expression Fc^*^=kFc[1+0.001xFc^2^\l^3^/sin(2\q)]^-1/4^
_refine_ls_extinction_method SHELXL
_refine_ls_goodness_of_fit_ref 1.063
_refine_ls_hydrogen_treatment mixed
_refine_ls_matrix_type full
_refine_ls_number_parameters 279
_refine_ls_number_reflns 4065
_refine_ls_number_restraints 0
_refine_ls_restrained_S_all 1.063
_refine_ls_R_factor_all 0.0732
_refine_ls_R_factor_gt 0.0402
_refine_ls_shift/su_max 0.000
_refine_ls_shift/su_mean 0.000
_refine_ls_structure_factor_coef Fsqd
_refine_ls_weighting_details 'calc w=1/[\s^2^(Fo^2^)+(0.0618P)^2^+0.0000P] where P=(Fo^2^+2Fc^2^)/3'
_refine_ls_weighting_scheme calc
_refine_ls_wR_factor_gt 0.0894
_refine_ls_wR_factor_ref 0.1082
_reflns_number_gt 2972
_reflns_number_total 4065
_reflns_threshold_expression >2sigma(I)
_cod_data_source_file c4ra11143e2.cif
_cod_data_source_block anc1
_cod_original_sg_symbol_H-M P2(1)2(1)2(1)
_cod_database_code 7218515

loop_
_symmetry_equiv_pos_as_xyz
'x, y, z'
'-x+1/2, -y, z+1/2'
'-x, y+1/2, -z+1/2'
'x+1/2, -y+1/2, -z'

loop_
_atom_site_label
_atom_site_type_symbol
_atom_site_fract_x
_atom_site_fract_y
_atom_site_fract_z
_atom_site_U_iso_or_equiv
_atom_site_adp_type
_atom_site_occupancy
_atom_site_symmetry_multiplicity
_atom_site_calc_flag
_atom_site_refinement_flags
O1 O 0.5377(2) 0.86201(9) 0.04871(7) 0.0329(4) Uani 1 1 d .
O2 O 0.2037(2) 0.87791(9) 0.09681(6) 0.0278(4) Uani 1 1 d .
N1 N 0.3628(3) 0.97661(10) -0.04269(7) 0.0221(4) Uani 1 1 d .
C1 C 0.2153(3) 0.93507(13) 0.00195(8) 0.0225(5) Uani 1 1 d .
H1A H 0.1073 0.9788 0.0192 0.027 Uiso 1 1 calc R
C2 C 0.0810(3) 0.86499(13) -0.03465(9) 0.0262(5) Uani 1 1 d .
H2A H 0.0107 0.8161 -0.0117 0.031 Uiso 1 1 calc R
C3 C -0.0762(4) 0.91608(15) -0.07397(9) 0.0308(5) Uani 1 1 d .
H3A H -0.2377 0.9191 -0.0708 0.037 Uiso 1 1 calc R
C4 C 0.0517(4) 0.95640(14) -0.11405(9) 0.0282(5) Uani 1 1 d .
H4A H -0.0007 0.9924 -0.1454 0.034 Uiso 1 1 calc R
C5 C 0.2974(3) 0.93362(13) -0.09988(9) 0.0253(5) Uani 1 1 d .
H5A H 0.4080 0.9420 -0.1331 0.030 Uiso 1 1 calc R
C6 C 0.2698(3) 0.84014(13) -0.07869(9) 0.0278(5) Uani 1 1 d .
H6A H 0.4085 0.8168 -0.0593 0.033 Uiso 1 1 calc R
H6B H 0.2166 0.8000 -0.1101 0.033 Uiso 1 1 calc R
C7 C 0.3461(3) 0.88947(13) 0.05050(9) 0.0250(5) Uani 1 1 d .
C8 C 0.2849(4) 0.82410(14) 0.14466(9) 0.0284(5) Uani 1 1 d .
H8A H 0.3763 0.7741 0.1289 0.034 Uiso 1 1 calc R
C9 C 0.4243(3) 0.87516(13) 0.19091(9) 0.0274(5) Uani 1 1 d .
H9A H 0.5876 0.8868 0.1807 0.033 Uiso 1 1 calc R
C10 C 0.2832(3) 0.95364(13) 0.20773(8) 0.0246(5) Uani 1 1 d .
C11 C 0.3054(4) 1.04083(15) 0.19457(9) 0.0331(5) Uani 1 1 d .
H11A H 0.4328 1.0616 0.1727 0.040 Uiso 1 1 calc R
C12 C 0.1378(4) 1.09753(14) 0.21385(10) 0.0372(6) Uani 1 1 d .
H12A H 0.1528 1.1582 0.2062 0.045 Uiso 1 1 calc R
C13 C -0.0502(4) 1.06733(15) 0.24390(10) 0.0371(6) Uani 1 1 d .
H13A H -0.1645 1.1073 0.2563 0.045 Uiso 1 1 calc R
C14 C -0.0753(3) 0.97895(14) 0.25643(9) 0.0314(5) Uani 1 1 d .
H14A H -0.2069 0.9580 0.2765 0.038 Uiso 1 1 calc R
C15 C 0.0950(3) 0.92264(13) 0.23911(9) 0.0255(5) Uani 1 1 d .
C16 C 0.1203(4) 0.82498(14) 0.24230(10) 0.0300(5) Uani 1 1 d .
H16A H 0.0336 0.7954 0.2746 0.036 Uiso 1 1 calc R
C17 C 0.0764(4) 0.79048(14) 0.17918(9) 0.0294(5) Uani 1 1 d .
H17A H 0.0693 0.7260 0.1786 0.035 Uiso 1 1 calc R
H17B H -0.0674 0.8143 0.1628 0.035 Uiso 1 1 calc R
C18 C 0.3824(4) 0.81649(14) 0.24518(10) 0.0325(5) Uani 1 1 d .
H18A H 0.4478 0.8408 0.2820 0.039 Uiso 1 1 calc R
H18B H 0.4359 0.7559 0.2392 0.039 Uiso 1 1 calc R
C19 C 0.3486(4) 1.07253(13) -0.04161(10) 0.0253(5) Uani 1 1 d .
C20 C 0.4726(4) 1.11091(16) -0.09472(10) 0.0299(5) Uani 1 1 d .
C22 C 0.4546(3) 1.10875(13) 0.01435(9) 0.0249(5) Uani 1 1 d .
C23 C 0.3659(4) 1.18255(13) 0.04069(10) 0.0294(5) Uani 1 1 d .
H23A H 0.2298 1.2078 0.0256 0.035 Uiso 1 1 calc R
C24 C 0.4737(4) 1.22014(14) 0.08898(10) 0.0330(5) Uani 1 1 d .
H24A H 0.4115 1.2711 0.1066 0.040 Uiso 1 1 calc R
C25 C 0.6694(4) 1.18398(14) 0.11132(9) 0.0321(5) Uani 1 1 d .
H25A H 0.7427 1.2098 0.1445 0.039 Uiso 1 1 calc R
C26 C 0.7602(4) 1.11007(14) 0.08563(9) 0.0330(5) Uani 1 1 d .
H26A H 0.8964 1.0851 0.1009 0.040 Uiso 1 1 calc R
C27 C 0.6522(3) 1.07254(13) 0.03761(9) 0.0278(5) Uani 1 1 d .
H27A H 0.7142 1.0213 0.0203 0.033 Uiso 1 1 calc R
H19A H 0.185(3) 1.0943(11) -0.0441(8) 0.018(5) Uiso 1 1 d .
H20A H 0.629(3) 1.0910(13) -0.0960(9) 0.026(5) Uiso 1 1 d .
H20B H 0.482(3) 1.1747(15) -0.0894(9) 0.029(6) Uiso 1 1 d .
H20C H 0.397(4) 1.0933(13) -0.1329(9) 0.032(6) Uiso 1 1 d .

loop_
_atom_site_aniso_label
_atom_site_aniso_U_11
_atom_site_aniso_U_22
_atom_site_aniso_U_33
_atom_site_aniso_U_23
_atom_site_aniso_U_13
_atom_site_aniso_U_12
O1 0.0249(8) 0.0375(9) 0.0362(9) 0.0038(7) 0.0010(8) 0.0078(7)
O2 0.0280(7) 0.0332(8) 0.0223(7) 0.0022(6) 0.0018(7) 0.0069(7)
N1 0.0227(9) 0.0226(9) 0.0210(9) -0.0014(8) 0.0015(8) -0.0004(7)
C1 0.0176(10) 0.0261(11) 0.0238(11) -0.0024(9) 0.0013(9) 0.0009(9)
C2 0.0221(11) 0.0280(12) 0.0285(12) -0.0040(9) 0.0016(10) -0.0015(9)
C3 0.0210(10) 0.0396(13) 0.0319(12) -0.0090(11) -0.0053(10) -0.0002(10)
C4 0.0276(11) 0.0353(12) 0.0216(11) -0.0035(10) -0.0050(10) 0.0012(10)
C5 0.0244(11) 0.0287(12) 0.0227(11) -0.0041(9) 0.0011(9) -0.0020(9)
C6 0.0254(11) 0.0293(12) 0.0287(12) -0.0074(9) 0.0009(10) -0.0016(9)
C7 0.0258(12) 0.0211(11) 0.0281(12) -0.0031(9) -0.0006(10) -0.0010(10)
C8 0.0321(11) 0.0262(11) 0.0270(12) 0.0040(9) -0.0018(10) 0.0083(10)
C9 0.0215(11) 0.0315(12) 0.0293(12) 0.0032(10) -0.0032(10) 0.0027(10)
C10 0.0240(11) 0.0275(12) 0.0223(11) -0.0010(9) -0.0054(10) -0.0024(9)
C11 0.0323(12) 0.0350(13) 0.0321(13) 0.0029(10) -0.0042(10) -0.0037(11)
C12 0.0432(14) 0.0250(12) 0.0435(14) -0.0056(11) -0.0111(12) 0.0012(11)
C13 0.0379(13) 0.0379(14) 0.0357(13) -0.0120(11) -0.0079(12) 0.0087(11)
C14 0.0241(11) 0.0454(15) 0.0247(12) -0.0071(11) -0.0014(10) -0.0015(10)
C15 0.0263(11) 0.0317(12) 0.0184(10) 0.0001(9) -0.0023(9) -0.0034(10)
C16 0.0317(12) 0.0301(12) 0.0281(12) 0.0038(10) -0.0006(10) -0.0079(10)
C17 0.0326(12) 0.0248(11) 0.0308(12) 0.0004(9) -0.0031(11) -0.0012(10)
C18 0.0391(13) 0.0301(12) 0.0282(13) 0.0038(10) -0.0059(10) 0.0035(10)
C19 0.0220(11) 0.0238(11) 0.0301(12) -0.0025(10) -0.0027(10) 0.0019(9)
C20 0.0324(13) 0.0275(13) 0.0298(13) 0.0000(10) -0.0012(11) -0.0006(11)
C22 0.0228(10) 0.0240(11) 0.0280(11) -0.0004(9) 0.0016(10) -0.0052(9)
C23 0.0294(11) 0.0264(11) 0.0323(12) 0.0008(10) -0.0004(10) 0.0028(10)
C24 0.0417(13) 0.0248(12) 0.0325(13) -0.0030(10) 0.0016(11) -0.0012(10)
C25 0.0384(13) 0.0317(12) 0.0261(12) -0.0026(10) -0.0008(11) -0.0111(11)
C26 0.0267(11) 0.0394(13) 0.0329(12) -0.0027(11) -0.0036(10) -0.0040(10)
C27 0.0258(11) 0.0291(12) 0.0287(12) -0.0070(10) 0.0000(10) -0.0005(10)

loop_
_atom_type_symbol
_atom_type_description
_atom_type_scat_dispersion_real
_atom_type_scat_dispersion_imag
_atom_type_scat_source
C C 0.0033 0.0016 'International Tables Vol C Tables 4.2.6.8 and 6.1.1.4'
H H 0.0000 0.0000 'International Tables Vol C Tables 4.2.6.8 and 6.1.1.4'
N N 0.0061 0.0033 'International Tables Vol C Tables 4.2.6.8 and 6.1.1.4'
O O 0.0106 0.0060 'International Tables Vol C Tables 4.2.6.8 and 6.1.1.4'

loop_
_geom_angle_atom_site_label_1
_geom_angle_atom_site_label_2
_geom_angle_atom_site_label_3
_geom_angle
C7 O2 C8 116.99(15)
C1 N1 C19 112.77(15)
C1 N1 C5 104.56(14)
C19 N1 C5 115.99(15)
N1 C1 C7 113.65(16)
N1 C1 C2 103.19(15)
C7 C1 C2 108.73(16)
N1 C1 H1A 110.3
C7 C1 H1A 110.3
C2 C1 H1A 110.3
C3 C2 C6 100.74(17)
C3 C2 C1 105.24(16)
C6 C2 C1 98.72(15)
C3 C2 H2A 116.5
C6 C2 H2A 116.5
C1 C2 H2A 116.5
C4 C3 C2 107.58(18)
C4 C3 H3A 126.2
C2 C3 H3A 126.2
C3 C4 C5 106.47(18)
C3 C4 H4A 126.8
C5 C4 H4A 126.8
N1 C5 C4 108.85(16)
N1 C5 C6 99.76(15)
C4 C5 C6 100.53(17)
N1 C5 H5A 115.2
C4 C5 H5A 115.2
C6 C5 H5A 115.2
C5 C6 C2 92.71(16)
C5 C6 H6A 113.2
C2 C6 H6A 113.2
C5 C6 H6B 113.2
C2 C6 H6B 113.2
H6A C6 H6B 110.5
O1 C7 O2 123.89(19)
O1 C7 C1 127.78(19)
O2 C7 C1 108.16(15)
O2 C8 C17 108.13(16)
O2 C8 C9 113.19(16)
C17 C8 C9 104.23(16)
O2 C8 H8A 110.4
C17 C8 H8A 110.4
C9 C8 H8A 110.4
C10 C9 C8 106.67(16)
C10 C9 C18 100.24(16)
C8 C9 C18 99.21(16)
C10 C9 H9A 116.1
C8 C9 H9A 116.1
C18 C9 H9A 116.1
C11 C10 C15 121.1(2)
C11 C10 C9 132.0(2)
C15 C10 C9 106.81(17)
C10 C11 C12 118.5(2)
C10 C11 H11A 120.8
C12 C11 H11A 120.8
C13 C12 C11 120.9(2)
C13 C12 H12A 119.6
C11 C12 H12A 119.6
C12 C13 C14 120.9(2)
C12 C13 H13A 119.6
C14 C13 H13A 119.6
C15 C14 C13 118.5(2)
C15 C14 H14A 120.8
C13 C14 H14A 120.8
C14 C15 C10 120.25(19)
C14 C15 C16 132.95(19)
C10 C15 C16 106.59(18)
C15 C16 C18 100.59(17)
C15 C16 C17 106.25(17)
C18 C16 C17 100.12(19)
C15 C16 H16A 115.9
C18 C16 H16A 115.9
C17 C16 H16A 115.9
C8 C17 C16 102.86(17)
C8 C17 H17A 111.2
C16 C17 H17A 111.2
C8 C17 H17B 111.2
C16 C17 H17B 111.2
H17A C17 H17B 109.1
C9 C18 C16 94.32(17)
C9 C18 H18A 112.9
C16 C18 H18A 112.9
C9 C18 H18B 112.9
C16 C18 H18B 112.9
H18A C18 H18B 110.3
N1 C19 C22 110.89(17)
N1 C19 C20 110.23(18)
C22 C19 C20 108.79(17)
N1 C19 H19A 112.3(10)
C22 C19 H19A 108.3(10)
C20 C19 H19A 106.2(11)
C19 C20 H20A 110.7(12)
C19 C20 H20B 108.2(12)
H20A C20 H20B 105.3(17)
C19 C20 H20C 111.2(12)
H20A C20 H20C 107.9(17)
H20B C20 H20C 113.3(16)
C23 C22 C27 118.6(2)
C23 C22 C19 120.46(19)
C27 C22 C19 120.80(19)
C22 C23 C24 120.6(2)
C22 C23 H23A 119.7
C24 C23 H23A 119.7
C25 C24 C23 120.2(2)
C25 C24 H24A 119.9
C23 C24 H24A 119.9
C24 C25 C26 119.9(2)
C24 C25 H25A 120.0
C26 C25 H25A 120.0
C25 C26 C27 119.78(19)
C25 C26 H26A 120.1
C27 C26 H26A 120.1
C26 C27 C22 120.9(2)
C26 C27 H27A 119.6
C22 C27 H27A 119.6

loop_
_geom_bond_atom_site_label_1
_geom_bond_atom_site_label_2
_geom_bond_distance
O1 C7 1.199(2)
O2 C7 1.351(2)
O2 C8 1.442(2)
N1 C1 1.474(2)
N1 C19 1.473(2)
N1 C5 1.502(2)
C1 C7 1.510(3)
C1 C2 1.568(3)
C1 H1A 1.0000
C2 C3 1.501(3)
C2 C6 1.536(3)
C2 H2A 1.0000
C3 C4 1.329(3)
C3 H3A 0.9500
C4 C5 1.515(3)
C4 H4A 0.9500
C5 C6 1.520(3)
C5 H5A 1.0000
C6 H6A 0.9900
C6 H6B 0.9900
C8 C17 1.538(3)
C8 C9 1.541(3)
C8 H8A 1.0000
C9 C10 1.508(3)
C9 C18 1.542(3)
C9 H9A 1.0000
C10 C11 1.376(3)
C10 C15 1.395(3)
C11 C12 1.382(3)
C11 H11A 0.9500
C12 C13 1.374(3)
C12 H12A 0.9500
C13 C14 1.392(3)
C13 H13A 0.9500
C14 C15 1.376(3)
C14 H14A 0.9500
C15 C16 1.507(3)
C16 C18 1.542(3)
C16 C17 1.544(3)
C16 H16A 1.0000
C17 H17A 0.9900
C17 H17B 0.9900
C18 H18A 0.9900
C18 H18B 0.9900
C19 C22 1.515(3)
C19 C20 1.522(3)
C19 H19A 1.015(19)
C20 H20A 0.96(2)
C20 H20B 0.99(2)
C20 H20C 1.01(2)
C22 C23 1.380(3)
C22 C27 1.387(3)
C23 C24 1.387(3)
C23 H23A 0.9500
C24 C25 1.370(3)
C24 H24A 0.9500
C25 C26 1.380(3)
C25 H25A 0.9500
C26 C27 1.382(3)
C26 H26A 0.9500
C27 H27A 0.9500

loop_
_geom_torsion_atom_site_label_1
_geom_torsion_atom_site_label_2
_geom_torsion_atom_site_label_3
_geom_torsion_atom_site_label_4
_geom_torsion
C19 N1 C1 C7 -112.51(18)
C5 N1 C1 C7 120.62(17)
C19 N1 C1 C2 129.93(17)
C5 N1 C1 C2 3.06(18)
N1 C1 C2 C3 -69.27(17)
C7 C1 C2 C3 169.76(16)
N1 C1 C2 C6 34.45(18)
C7 C1 C2 C6 -86.51(18)
C6 C2 C3 C4 -32.6(2)
C1 C2 C3 C4 69.6(2)
C2 C3 C4 C5 -1.6(2)
C1 N1 C5 C4 64.58(19)
C19 N1 C5 C4 -60.3(2)
C1 N1 C5 C6 -40.18(18)
C19 N1 C5 C6 -165.04(16)
C3 C4 C5 N1 -68.5(2)
C3 C4 C5 C6 35.7(2)
N1 C5 C6 C2 59.99(16)
C4 C5 C6 C2 -51.45(17)
C3 C2 C6 C5 50.62(17)
C1 C2 C6 C5 -56.82(16)
C8 O2 C7 O1 -4.4(3)
C8 O2 C7 C1 171.13(15)
N1 C1 C7 O1 -23.2(3)
C2 C1 C7 O1 91.1(2)
N1 C1 C7 O2 161.43(15)
C2 C1 C7 O2 -84.26(18)
C7 O2 C8 C17 -158.24(16)
C7 O2 C8 C9 86.8(2)
O2 C8 C9 C10 50.4(2)
C17 C8 C9 C10 -66.8(2)
O2 C8 C9 C18 154.12(16)
C17 C8 C9 C18 36.88(19)
C8 C9 C10 C11 -106.7(2)
C18 C9 C10 C11 150.3(2)
C8 C9 C10 C15 69.0(2)
C18 C9 C10 C15 -34.0(2)
C15 C10 C11 C12 0.8(3)
C9 C10 C11 C12 176.0(2)
C10 C11 C12 C13 -2.0(3)
C11 C12 C13 C14 0.9(3)
C12 C13 C14 C15 1.3(3)
C13 C14 C15 C10 -2.5(3)
C13 C14 C15 C16 -176.4(2)
C11 C10 C15 C14 1.4(3)
C9 C10 C15 C14 -174.86(17)
C11 C10 C15 C16 176.81(18)
C9 C10 C15 C16 0.5(2)
C14 C15 C16 C18 -152.3(2)
C10 C15 C16 C18 33.1(2)
C14 C15 C16 C17 103.8(3)
C10 C15 C16 C17 -70.8(2)
O2 C8 C17 C16 -121.47(17)
C9 C8 C17 C16 -0.8(2)
C15 C16 C17 C8 68.6(2)
C18 C16 C17 C8 -35.7(2)
C10 C9 C18 C16 51.18(19)
C8 C9 C18 C16 -57.76(19)
C15 C16 C18 C9 -51.03(19)
C17 C16 C18 C9 57.79(18)
C1 N1 C19 C22 68.8(2)
C5 N1 C19 C22 -170.70(15)
C1 N1 C19 C20 -170.70(16)
C5 N1 C19 C20 -50.2(2)
N1 C19 C22 C23 -145.80(19)
C20 C19 C22 C23 92.8(2)
N1 C19 C22 C27 39.1(3)
C20 C19 C22 C27 -82.3(2)
C27 C22 C23 C24 0.7(3)
C19 C22 C23 C24 -174.55(19)
C22 C23 C24 C25 -0.3(3)
C23 C24 C25 C26 0.2(3)
C24 C25 C26 C27 -0.4(3)
C25 C26 C27 C22 0.7(3)
C23 C22 C27 C26 -0.9(3)
C19 C22 C27 C26 174.34(19)
